data_4334179
loop_
_publ_author_name
'Daniel Rosario-Amorin'
'Sabrina Ouizem'
'Diane A. Dickie'
'Yufeng Wen'
'Robert T. Paine'
'Jian Gao'
'John K. Grey'
'Ana de Bettencourt-Dias'
'Benjamin P. Hay'
'Laetitia H. Delmau'

_publ_section_title
;
 Synthesis, Lanthanide Coordination Chemistry, and Liquid-Liquid
 Extraction Performance of CMPO-Decorated Pyridine and Pyridine N-Oxide
 Platforms
;
_journal_name_full 'Inorganic Chemistry'
_journal_page_first 3063
_journal_page_last 3083
_journal_paper_doi 10.1021/ic3025342
_journal_volume 52
_journal_year 2013
_chemical_formula_sum 'C129 H151 N13 O29 P6 Pr2'
_chemical_formula_weight 2815.27
_chemical_name_systematic
; 
 ? 
;
_space_group_IT_number 15
_symmetry_cell_setting monoclinic
_symmetry_space_group_name_Hall '-C 2yc'
_symmetry_space_group_name_H-M 'C 1 2/c 1'
_atom_sites_solution_hydrogens geom
_atom_sites_solution_primary direct
_atom_sites_solution_secondary difmap
_audit_creation_method SHELXL-97
_cell_angle_alpha 90.00
_cell_angle_beta 105.915(2)
_cell_angle_gamma 90.00
_cell_formula_units_Z 4
_cell_length_a 31.687(4)
_cell_length_b 26.926(3)
_cell_length_c 17.3104(19)
_cell_measurement_reflns_used 5369
_cell_measurement_temperature 123(2)
_cell_measurement_theta_max 20.31
_cell_measurement_theta_min 2.16
_cell_volume 14203(3)
_computing_cell_refinement 'Bruker SAINT'
_computing_data_collection 'Bruker APEX2'
_computing_data_reduction 'Bruker SAINT'
_computing_molecular_graphics 'Bruker SHELXTL'
_computing_publication_material 'Bruker SHELXTL'
_computing_structure_refinement 'SHELXL-97 (Sheldrick, 2008)'
_computing_structure_solution 'SHELXS-97 (Sheldrick, 2008)'
_diffrn_ambient_temperature 123(2)
_diffrn_measured_fraction_theta_full 0.996
_diffrn_measured_fraction_theta_max 0.996
_diffrn_measurement_device_type 'Bruker APEX-II CCD'
_diffrn_measurement_method '\f and \w scans'
_diffrn_radiation_monochromator graphite
_diffrn_radiation_source 'fine-focus sealed tube'
_diffrn_radiation_type MoK\a
_diffrn_radiation_wavelength 0.71073
_diffrn_reflns_av_R_equivalents 0.0792
_diffrn_reflns_av_sigmaI/netI 0.0890
_diffrn_reflns_limit_h_max 39
_diffrn_reflns_limit_h_min -39
_diffrn_reflns_limit_k_max 32
_diffrn_reflns_limit_k_min -33
_diffrn_reflns_limit_l_max 21
_diffrn_reflns_limit_l_min -21
_diffrn_reflns_number 52198
_diffrn_reflns_theta_full 26.37
_diffrn_reflns_theta_max 26.37
_diffrn_reflns_theta_min 1.01
_exptl_absorpt_coefficient_mu 0.818
_exptl_absorpt_correction_T_max 0.8317
_exptl_absorpt_correction_T_min 0.5385
_exptl_absorpt_correction_type multi-scan
_exptl_absorpt_process_details 'Bruker, SADABS'
_exptl_crystal_colour colourless
_exptl_crystal_density_diffrn 1.317
_exptl_crystal_description rod
_exptl_crystal_F_000 5824
_exptl_crystal_size_max 0.86
_exptl_crystal_size_mid 0.35
_exptl_crystal_size_min 0.23
_platon_squeeze_details ' '
_refine_diff_density_max 1.967
_refine_diff_density_min -0.650
_refine_diff_density_rms 0.158
_refine_ls_extinction_method none
_refine_ls_goodness_of_fit_ref 0.966
_refine_ls_hydrogen_treatment mixed
_refine_ls_matrix_type full
_refine_ls_number_parameters 800
_refine_ls_number_reflns 14454
_refine_ls_number_restraints 15
_refine_ls_restrained_S_all 0.988
_refine_ls_R_factor_all 0.1050
_refine_ls_R_factor_gt 0.0656
_refine_ls_shift/su_max 0.001
_refine_ls_shift/su_mean 0.000
_refine_ls_structure_factor_coef Fsqd
_refine_ls_weighting_details 'calc w=1/[\s^2^(Fo^2^)+(0.1146P)^2^+0.0000P] where P=(Fo^2^+2Fc^2^)/3'
_refine_ls_weighting_scheme calc
_refine_ls_wR_factor_gt 0.1765
_refine_ls_wR_factor_ref 0.1965
_reflns_number_gt 8548
_reflns_number_total 14454
_reflns_threshold_expression >2sigma(I)
_cod_data_source_file ic3025342_si_001_14.cif
_cod_data_source_block rprd211a_0m-sr_{[Pr(10R,S)(NO3)(H2O)]2(10S,S)}(NO3)4
_cod_database_code 4334179

loop_
_symmetry_equiv_pos_as_xyz
'x, y, z'
'-x, y, -z+1/2'
'x+1/2, y+1/2, z'
'-x+1/2, y+1/2, -z+1/2'
'-x, -y, -z'
'x, -y, z-1/2'
'-x+1/2, -y+1/2, -z'
'x+1/2, -y+1/2, z-1/2'

loop_
_atom_site_label
_atom_site_type_symbol
_atom_site_fract_x
_atom_site_fract_y
_atom_site_fract_z
_atom_site_U_iso_or_equiv
_atom_site_adp_type
_atom_site_occupancy
_atom_site_symmetry_multiplicity
_atom_site_calc_flag
_atom_site_refinement_flags
Pr1 Pr 0.187610(11) 0.347060(12) 0.752548(19) 0.03660(13) Uani 1 1 d .
O1 O 0.19965(14) 0.32094(16) 0.6245(3) 0.0489(11) Uani 1 1 d .
O2 O 0.26684(15) 0.31288(16) 0.7834(3) 0.0488(11) Uani 1 1 d .
O3 O 0.24088(13) 0.41171(15) 0.7521(3) 0.0464(11) Uani 1 1 d .
O4 O 0.19550(13) 0.25547(15) 0.7645(2) 0.0420(10) Uani 1 1 d .
O5 O 0.11418(13) 0.30738(14) 0.7014(2) 0.0418(10) Uani 1 1 d .
O6 O 0.0000 0.5092(2) 0.7500 0.0560(17) Uani 1 2 d S
O7 O 0.14246(15) 0.49908(16) 0.6622(3) 0.0519(11) Uani 1 1 d .
O8 O 0.14710(12) 0.41433(13) 0.7989(2) 0.0373(9) Uani 1 1 d .
O9 O 0.16838(14) 0.32059(15) 0.8826(2) 0.0442(10) Uani 1 1 d D
O10 O 0.22677(15) 0.36469(18) 0.9020(3) 0.0532(12) Uani 1 1 d D
O11 O 0.19829(18) 0.3530(2) 1.0010(3) 0.0692(15) Uani 1 1 d D
O15 O 0.15021(18) 0.39938(17) 0.6364(3) 0.0496(13) Uani 1 1 d .
H15B H 0.150(3) 0.422(3) 0.649(5) 0.060 Uiso 1 1 d .
H15C H 0.135(2) 0.392(3) 0.591(4) 0.060 Uiso 1 1 d .
P1 P 0.28579(6) 0.41677(6) 0.73968(11) 0.0462(4) Uani 1 1 d .
P2 P 0.09730(5) 0.25558(6) 0.67879(10) 0.0409(4) Uani 1 1 d .
P3 P 0.13003(5) 0.46081(6) 0.82722(9) 0.0366(4) Uani 1 1 d .
N1 N 0.22304(18) 0.28206(18) 0.6135(3) 0.0415(12) Uani 1 1 d .
N2 N 0.33730(19) 0.2922(3) 0.8037(4) 0.0728(19) Uani 1 1 d .
N3 N 0.18528(19) 0.17594(19) 0.7906(3) 0.0524(14) Uani 1 1 d .
N4 N 0.0000 0.4600(3) 0.7500 0.0420(17) Uani 1 2 d S
N5 N 0.12180(19) 0.57323(19) 0.6983(4) 0.0541(14) Uani 1 1 d .
N6 N 0.19776(18) 0.3460(2) 0.9305(3) 0.0470(13) Uani 1 1 d D
C1 C 0.2038(2) 0.2364(2) 0.6012(4) 0.0462(16) Uani 1 1 d .
C2 C 0.2292(2) 0.1966(3) 0.5939(4) 0.0532(17) Uani 1 1 d .
H2A H 0.2168 0.1642 0.5878 0.064 Uiso 1 1 calc R
C3 C 0.2731(2) 0.2029(2) 0.5953(4) 0.0518(17) Uani 1 1 d .
H3A H 0.2905 0.1751 0.5901 0.062 Uiso 1 1 calc R
C4 C 0.2905(2) 0.2496(3) 0.6042(4) 0.0491(16) Uani 1 1 d .
H4A H 0.3202 0.2545 0.6040 0.059 Uiso 1 1 calc R
C5 C 0.2653(2) 0.2896(2) 0.6134(4) 0.0467(16) Uani 1 1 d .
C6 C 0.2821(3) 0.3429(2) 0.6208(4) 0.0528(17) Uani 1 1 d .
H6A H 0.2570 0.3655 0.5999 0.063 Uiso 1 1 calc R
H6B H 0.3024 0.3469 0.5867 0.063 Uiso 1 1 calc R
C7 C 0.3062(2) 0.3586(2) 0.7073(4) 0.0498(16) Uani 1 1 d .
H7A H 0.3380 0.3631 0.7107 0.060 Uiso 1 1 calc R
C8 C 0.3025(2) 0.3193(2) 0.7687(4) 0.0510(17) Uani 1 1 d .
C9 C 0.3796(3) 0.2944(4) 0.7851(6) 0.091(3) Uani 1 1 d .
H9A H 0.3934 0.2612 0.7936 0.109 Uiso 1 1 calc R
H9B H 0.3745 0.3031 0.7277 0.109 Uiso 1 1 calc R
C10 C 0.4089(3) 0.3296(4) 0.8326(6) 0.094(3) Uani 1 1 d .
H10A H 0.4379 0.3260 0.8234 0.142 Uiso 1 1 calc R
H10B H 0.4111 0.3239 0.8895 0.142 Uiso 1 1 calc R
H10C H 0.3978 0.3633 0.8176 0.142 Uiso 1 1 calc R
C11 C 0.3326(4) 0.2486(6) 0.8582(8) 0.152(7) Uani 1 1 d .
H11A H 0.3034 0.2512 0.8684 0.182 Uiso 1 1 calc R
H11B H 0.3329 0.2174 0.8280 0.182 Uiso 1 1 calc R
C12 C 0.3635(5) 0.2446(6) 0.9307(9) 0.161(6) Uani 1 1 d .
H12A H 0.3562 0.2164 0.9606 0.242 Uiso 1 1 calc R
H12B H 0.3639 0.2752 0.9615 0.242 Uiso 1 1 calc R
H12C H 0.3924 0.2392 0.9219 0.242 Uiso 1 1 calc R
C13 C 0.2853(2) 0.4629(2) 0.6654(4) 0.0488(16) Uani 1 1 d .
C14 C 0.3204(3) 0.4687(3) 0.6311(5) 0.063(2) Uani 1 1 d .
H14A H 0.3451 0.4471 0.6453 0.075 Uiso 1 1 calc R
C15 C 0.3182(3) 0.5075(3) 0.5752(5) 0.069(2) Uani 1 1 d .
H15A H 0.3420 0.5132 0.5529 0.083 Uiso 1 1 calc R
C16 C 0.2814(3) 0.5369(3) 0.5534(5) 0.065(2) Uani 1 1 d .
H16A H 0.2801 0.5627 0.5154 0.078 Uiso 1 1 calc R
C17 C 0.2462(3) 0.5302(2) 0.5848(4) 0.0580(19) Uani 1 1 d .
H17A H 0.2210 0.5509 0.5683 0.070 Uiso 1 1 calc R
C18 C 0.2482(2) 0.4927(2) 0.6409(4) 0.0463(16) Uani 1 1 d .
H18A H 0.2241 0.4875 0.6626 0.056 Uiso 1 1 calc R
C19 C 0.3273(2) 0.4318(3) 0.8315(4) 0.0530(17) Uani 1 1 d .
C20 C 0.3277(2) 0.4044(3) 0.9004(4) 0.0589(19) Uani 1 1 d .
H20A H 0.3042 0.3825 0.9004 0.071 Uiso 1 1 calc R
C21 C 0.3623(2) 0.4096(3) 0.9681(5) 0.068(2) Uani 1 1 d .
H21A H 0.3624 0.3914 1.0151 0.082 Uiso 1 1 calc R
C22 C 0.3964(3) 0.4405(3) 0.9686(5) 0.075(2) Uani 1 1 d .
H22A H 0.4204 0.4430 1.0155 0.090 Uiso 1 1 calc R
C23 C 0.3965(3) 0.4679(3) 0.9017(5) 0.077(2) Uani 1 1 d .
H23A H 0.4198 0.4903 0.9030 0.092 Uiso 1 1 calc R
C24 C 0.3623(2) 0.4628(3) 0.8326(5) 0.063(2) Uani 1 1 d .
H24A H 0.3629 0.4807 0.7856 0.075 Uiso 1 1 calc R
C25 C 0.1565(2) 0.2331(3) 0.5926(4) 0.0526(17) Uani 1 1 d .
H25A H 0.1436 0.2112 0.5463 0.063 Uiso 1 1 calc R
H25B H 0.1439 0.2666 0.5783 0.063 Uiso 1 1 calc R
C26 C 0.1406(2) 0.2141(2) 0.6650(4) 0.0439(15) Uani 1 1 d .
H26A H 0.1290 0.1796 0.6542 0.053 Uiso 1 1 calc R
C27 C 0.1759(2) 0.2157(2) 0.7433(4) 0.0425(15) Uani 1 1 d .
C28 C 0.2175(2) 0.1799(3) 0.8683(4) 0.0531(17) Uani 1 1 d .
H28A H 0.2408 0.2034 0.8641 0.064 Uiso 1 1 calc R
H28B H 0.2313 0.1471 0.8836 0.064 Uiso 1 1 calc R
C29 C 0.1971(3) 0.1979(3) 0.9340(4) 0.065(2) Uani 1 1 d .
H29A H 0.2189 0.1957 0.9864 0.098 Uiso 1 1 calc R
H29B H 0.1717 0.1771 0.9340 0.098 Uiso 1 1 calc R
H29C H 0.1876 0.2325 0.9235 0.098 Uiso 1 1 calc R
C30 C 0.1635(3) 0.1264(3) 0.7710(5) 0.075(2) Uani 1 1 d .
H30A H 0.1628 0.1096 0.8216 0.090 Uiso 1 1 calc R
H30B H 0.1328 0.1313 0.7385 0.090 Uiso 1 1 calc R
C31 C 0.1863(3) 0.0944(3) 0.7267(6) 0.085(3) Uani 1 1 d .
H31A H 0.1744 0.0606 0.7239 0.127 Uiso 1 1 calc R
H31B H 0.2177 0.0938 0.7544 0.127 Uiso 1 1 calc R
H31C H 0.1819 0.1074 0.6722 0.127 Uiso 1 1 calc R
C32 C 0.0774(2) 0.2281(2) 0.7562(4) 0.0478(16) Uani 1 1 d .
C33 C 0.0771(2) 0.2549(3) 0.8231(4) 0.0549(18) Uani 1 1 d .
H33A H 0.0872 0.2882 0.8273 0.066 Uiso 1 1 calc R
C34 C 0.0624(3) 0.2351(4) 0.8851(5) 0.071(2) Uani 1 1 d .
H34A H 0.0606 0.2550 0.9293 0.086 Uiso 1 1 calc R
C35 C 0.0506(3) 0.1857(4) 0.8809(6) 0.085(3) Uani 1 1 d .
H35A H 0.0424 0.1710 0.9245 0.101 Uiso 1 1 calc R
C36 C 0.0505(3) 0.1572(3) 0.8148(6) 0.077(3) Uani 1 1 d .
H36A H 0.0421 0.1233 0.8124 0.093 Uiso 1 1 calc R
C37 C 0.0625(2) 0.1787(3) 0.7528(5) 0.065(2) Uani 1 1 d .
H37A H 0.0608 0.1596 0.7059 0.078 Uiso 1 1 calc R
C38 C 0.0562(2) 0.2541(2) 0.5842(4) 0.0455(15) Uani 1 1 d .
C39 C 0.0425(2) 0.2103(3) 0.5434(5) 0.061(2) Uani 1 1 d .
H39A H 0.0539 0.1796 0.5673 0.073 Uiso 1 1 calc R
C40 C 0.0123(3) 0.2103(3) 0.4683(5) 0.074(2) Uani 1 1 d .
H40A H 0.0029 0.1800 0.4409 0.088 Uiso 1 1 calc R
C41 C -0.0042(2) 0.2560(3) 0.4335(4) 0.062(2) Uani 1 1 d .
H41A H -0.0252 0.2569 0.3824 0.075 Uiso 1 1 calc R
C42 C 0.0102(3) 0.2992(3) 0.4738(4) 0.064(2) Uani 1 1 d .
H42A H -0.0007 0.3300 0.4498 0.077 Uiso 1 1 calc R
C43 C 0.0400(2) 0.2990(3) 0.5479(4) 0.0527(17) Uani 1 1 d .
H43A H 0.0495 0.3295 0.5747 0.063 Uiso 1 1 calc R
C44 C 0.02988(19) 0.4346(2) 0.7209(4) 0.0420(14) Uani 1 1 d .
C45 C 0.0300(2) 0.3834(2) 0.7220(4) 0.0480(16) Uani 1 1 d .
H45A H 0.0511 0.3658 0.7031 0.058 Uiso 1 1 calc R
C46 C 0.0000 0.3578(4) 0.7500 0.057(3) Uani 1 2 d S
H46A H 0.0000 0.3225 0.7500 0.068 Uiso 1 2 calc SR
C47 C 0.05969(19) 0.4645(3) 0.6864(4) 0.0455(15) Uani 1 1 d .
H47A H 0.0415 0.4863 0.6443 0.055 Uiso 1 1 calc R
H47B H 0.0757 0.4415 0.6598 0.055 Uiso 1 1 calc R
C48 C 0.09391(18) 0.4973(2) 0.7460(4) 0.0390(14) Uani 1 1 d .
H48A H 0.0782 0.5228 0.7697 0.047 Uiso 1 1 calc R
C49 C 0.1216(2) 0.5232(2) 0.6989(4) 0.0426(15) Uani 1 1 d .
C50 C 0.1479(3) 0.5977(3) 0.6520(5) 0.066(2) Uani 1 1 d .
H50A H 0.1335 0.6292 0.6296 0.079 Uiso 1 1 calc R
H50B H 0.1496 0.5762 0.6066 0.079 Uiso 1 1 calc R
C51 C 0.1940(3) 0.6085(3) 0.7045(5) 0.081(3) Uani 1 1 d .
H51A H 0.2110 0.6249 0.6722 0.121 Uiso 1 1 calc R
H51B H 0.2084 0.5773 0.7260 0.121 Uiso 1 1 calc R
H51C H 0.1924 0.6302 0.7490 0.121 Uiso 1 1 calc R
C52 C 0.1007(3) 0.6052(3) 0.7441(6) 0.087(3) Uani 1 1 d .
H52A H 0.1201 0.6340 0.7634 0.105 Uiso 1 1 calc R
H52B H 0.0981 0.5866 0.7919 0.105 Uiso 1 1 calc R
C53 C 0.0557(5) 0.6244(6) 0.6998(8) 0.170(7) Uani 1 1 d .
H53A H 0.0454 0.6474 0.7346 0.255 Uiso 1 1 calc R
H53B H 0.0352 0.5965 0.6853 0.255 Uiso 1 1 calc R
H53C H 0.0574 0.6418 0.6510 0.255 Uiso 1 1 calc R
C54 C 0.1739(2) 0.5022(2) 0.8755(3) 0.0407(15) Uani 1 1 d .
C55 C 0.1688(2) 0.5395(2) 0.9302(4) 0.0471(16) Uani 1 1 d .
H55A H 0.1419 0.5425 0.9441 0.056 Uiso 1 1 calc R
C56 C 0.2034(2) 0.5714(2) 0.9634(4) 0.0544(18) Uani 1 1 d .
H56A H 0.2005 0.5965 1.0001 0.065 Uiso 1 1 calc R
C57 C 0.2422(3) 0.5663(2) 0.9422(4) 0.0563(18) Uani 1 1 d .
H57A H 0.2660 0.5879 0.9652 0.068 Uiso 1 1 calc R
C58 C 0.2468(2) 0.5308(3) 0.8891(4) 0.0554(18) Uani 1 1 d .
H58A H 0.2737 0.5281 0.8753 0.066 Uiso 1 1 calc R
C59 C 0.2128(2) 0.4989(2) 0.8550(4) 0.0476(16) Uani 1 1 d .
H59A H 0.2163 0.4746 0.8174 0.057 Uiso 1 1 calc R
C60 C 0.09695(19) 0.4488(2) 0.8943(3) 0.0407(14) Uani 1 1 d .
C61 C 0.0935(2) 0.3995(2) 0.9207(4) 0.0472(16) Uani 1 1 d .
H61A H 0.1096 0.3738 0.9044 0.057 Uiso 1 1 calc R
C62 C 0.0673(3) 0.3886(3) 0.9694(5) 0.064(2) Uani 1 1 d .
H62A H 0.0648 0.3553 0.9856 0.076 Uiso 1 1 calc R
C63 C 0.0444(2) 0.4260(3) 0.9951(4) 0.0592(19) Uani 1 1 d .
H63A H 0.0259 0.4185 1.0285 0.071 Uiso 1 1 calc R
C64 C 0.0486(2) 0.4742(3) 0.9716(4) 0.0504(17) Uani 1 1 d .
H64A H 0.0340 0.5001 0.9910 0.060 Uiso 1 1 calc R
C65 C 0.0735(2) 0.4852(3) 0.9210(4) 0.0499(17) Uani 1 1 d .
H65A H 0.0748 0.5185 0.9037 0.060 Uiso 1 1 calc R
O14 O 0.3561(3) 0.3819(4) 0.4846(6) 0.155(3) Uiso 1 1 d D
O13 O 0.4050(4) 0.4207(5) 0.5332(8) 0.209(5) Uiso 1 1 d D
O12 O 0.4147(4) 0.4029(5) 0.3963(7) 0.196(4) Uiso 1 1 d D
N7 N 0.3902(5) 0.3994(6) 0.4551(9) 0.203(6) Uiso 1 1 d D

loop_
_atom_site_aniso_label
_atom_site_aniso_U_11
_atom_site_aniso_U_22
_atom_site_aniso_U_33
_atom_site_aniso_U_23
_atom_site_aniso_U_13
_atom_site_aniso_U_12
Pr1 0.0414(2) 0.02855(18) 0.0358(2) 0.00204(14) 0.00368(14) 0.00503(15)
O1 0.059(3) 0.040(3) 0.046(3) 0.005(2) 0.012(2) 0.020(2)
O2 0.044(3) 0.045(3) 0.053(3) 0.006(2) 0.007(2) 0.007(2)
O3 0.045(2) 0.037(2) 0.055(3) 0.006(2) 0.010(2) 0.0059(19)
O4 0.046(2) 0.032(2) 0.043(2) 0.0005(18) 0.005(2) 0.0075(19)
O5 0.043(2) 0.035(2) 0.046(2) -0.0007(18) 0.009(2) 0.0066(18)
O6 0.049(4) 0.041(4) 0.074(5) 0.000 0.009(3) 0.000
O7 0.060(3) 0.041(3) 0.059(3) 0.010(2) 0.024(3) 0.010(2)
O8 0.041(2) 0.028(2) 0.039(2) 0.0011(17) 0.0054(19) 0.0032(17)
O9 0.055(3) 0.033(2) 0.040(2) 0.0021(18) 0.005(2) 0.001(2)
O10 0.049(3) 0.059(3) 0.042(3) 0.009(2) -0.003(2) -0.002(2)
O11 0.073(3) 0.096(4) 0.033(3) 0.007(3) 0.005(2) -0.001(3)
O15 0.064(3) 0.038(3) 0.039(3) 0.001(2) 0.001(2) 0.012(3)
P1 0.0460(10) 0.0361(9) 0.0522(10) 0.0031(7) 0.0064(8) 0.0018(7)
P2 0.0429(9) 0.0309(8) 0.0443(9) 0.0011(7) 0.0041(8) 0.0037(7)
P3 0.0390(8) 0.0303(8) 0.0366(8) -0.0019(6) 0.0038(7) 0.0000(7)
N1 0.051(3) 0.037(3) 0.032(3) 0.002(2) 0.006(2) 0.010(2)
N2 0.042(3) 0.086(5) 0.085(5) 0.025(4) 0.008(3) 0.021(3)
N3 0.062(4) 0.030(3) 0.061(4) 0.010(3) 0.011(3) 0.006(3)
N4 0.030(4) 0.039(4) 0.049(4) 0.000 -0.002(3) 0.000
N5 0.065(4) 0.029(3) 0.066(4) 0.005(3) 0.014(3) 0.000(3)
N6 0.052(3) 0.047(3) 0.040(3) 0.009(3) 0.009(3) 0.007(3)
C1 0.058(4) 0.039(4) 0.042(4) -0.003(3) 0.014(3) 0.005(3)
C2 0.067(5) 0.038(4) 0.056(4) -0.004(3) 0.020(4) 0.006(3)
C3 0.065(5) 0.041(4) 0.051(4) 0.001(3) 0.019(4) 0.018(3)
C4 0.052(4) 0.050(4) 0.046(4) 0.000(3) 0.014(3) 0.014(3)
C5 0.061(4) 0.043(4) 0.037(3) 0.003(3) 0.013(3) 0.007(3)
C6 0.068(5) 0.046(4) 0.051(4) 0.005(3) 0.027(4) 0.006(3)
C7 0.050(4) 0.038(4) 0.058(4) 0.001(3) 0.010(3) 0.006(3)
C8 0.056(4) 0.039(4) 0.050(4) 0.005(3) 0.001(3) 0.014(3)
C9 0.080(6) 0.088(7) 0.090(7) 0.014(6) 0.001(6) 0.034(6)
C10 0.083(7) 0.107(8) 0.094(7) 0.010(6) 0.026(6) 0.025(6)
C11 0.075(7) 0.233(16) 0.146(11) 0.125(12) 0.028(8) 0.062(9)
C12 0.141(12) 0.177(15) 0.166(14) 0.066(12) 0.043(12) 0.020(11)
C13 0.050(4) 0.035(3) 0.055(4) -0.007(3) 0.003(3) 0.000(3)
C14 0.066(5) 0.050(4) 0.076(5) -0.003(4) 0.026(4) -0.008(4)
C15 0.081(6) 0.057(5) 0.073(5) -0.002(4) 0.028(5) -0.011(4)
C16 0.088(6) 0.045(4) 0.061(5) 0.002(4) 0.018(5) -0.016(4)
C17 0.082(5) 0.037(4) 0.051(4) -0.004(3) 0.011(4) 0.000(4)
C18 0.052(4) 0.032(3) 0.054(4) 0.001(3) 0.013(3) -0.002(3)
C19 0.038(4) 0.055(4) 0.056(4) -0.003(3) -0.004(3) 0.010(3)
C20 0.049(4) 0.071(5) 0.053(4) -0.005(4) 0.007(4) 0.002(4)
C21 0.055(5) 0.087(6) 0.059(5) 0.003(4) 0.009(4) -0.010(4)
C22 0.070(5) 0.080(6) 0.062(5) 0.000(5) -0.004(4) 0.000(5)
C23 0.059(5) 0.075(6) 0.086(6) -0.012(5) 0.002(5) -0.009(4)
C24 0.057(4) 0.053(4) 0.069(5) -0.001(4) 0.001(4) -0.004(4)
C25 0.065(5) 0.045(4) 0.042(4) -0.005(3) 0.005(3) 0.014(3)
C26 0.045(4) 0.029(3) 0.054(4) 0.003(3) 0.007(3) 0.007(3)
C27 0.054(4) 0.028(3) 0.047(4) 0.005(3) 0.016(3) 0.009(3)
C28 0.056(4) 0.044(4) 0.052(4) 0.007(3) 0.003(3) 0.014(3)
C29 0.076(5) 0.064(5) 0.056(5) 0.022(4) 0.019(4) 0.022(4)
C30 0.077(5) 0.047(5) 0.090(6) 0.023(4) 0.002(5) 0.000(4)
C31 0.077(6) 0.053(5) 0.109(7) -0.002(5) 0.001(5) 0.007(4)
C32 0.041(4) 0.043(4) 0.055(4) 0.011(3) 0.006(3) 0.010(3)
C33 0.054(4) 0.056(4) 0.050(4) 0.001(3) 0.005(3) 0.008(3)
C34 0.079(6) 0.086(6) 0.052(5) 0.012(4) 0.024(4) 0.017(5)
C35 0.072(6) 0.106(8) 0.075(6) 0.044(6) 0.020(5) 0.021(6)
C36 0.073(6) 0.067(6) 0.090(7) 0.030(5) 0.021(5) -0.006(4)
C37 0.063(5) 0.055(5) 0.076(5) 0.011(4) 0.017(4) -0.009(4)
C38 0.039(3) 0.044(4) 0.048(4) -0.001(3) 0.003(3) -0.003(3)
C39 0.069(5) 0.038(4) 0.064(5) 0.001(3) -0.004(4) -0.008(3)
C40 0.082(6) 0.068(6) 0.064(5) -0.021(4) 0.008(5) -0.020(5)
C41 0.059(5) 0.060(5) 0.054(4) 0.004(4) -0.007(4) -0.001(4)
C42 0.081(5) 0.056(5) 0.048(4) 0.005(3) 0.002(4) 0.024(4)
C43 0.061(4) 0.042(4) 0.049(4) -0.001(3) 0.005(3) 0.005(3)
C44 0.035(3) 0.050(4) 0.038(3) 0.004(3) 0.004(3) 0.002(3)
C45 0.039(4) 0.047(4) 0.050(4) -0.008(3) -0.003(3) 0.001(3)
C46 0.057(6) 0.040(6) 0.064(7) 0.000 -0.001(5) 0.000
C47 0.037(3) 0.058(4) 0.038(3) -0.001(3) 0.004(3) 0.006(3)
C48 0.033(3) 0.033(3) 0.051(4) -0.004(3) 0.011(3) 0.000(3)
C49 0.044(4) 0.036(3) 0.041(3) 0.004(3) 0.001(3) 0.005(3)
C50 0.083(5) 0.040(4) 0.071(5) 0.017(4) 0.014(5) -0.005(4)
C51 0.080(6) 0.075(6) 0.079(6) 0.017(5) 0.008(5) 0.002(5)
C52 0.098(7) 0.054(5) 0.119(8) -0.010(5) 0.045(6) 0.008(5)
C53 0.182(14) 0.199(16) 0.116(10) 0.018(10) 0.020(10) 0.130(13)
C54 0.053(4) 0.030(3) 0.030(3) 0.006(2) -0.004(3) 0.005(3)
C55 0.045(4) 0.037(3) 0.049(4) -0.001(3) -0.004(3) 0.006(3)
C56 0.063(5) 0.036(4) 0.053(4) -0.007(3) -0.004(4) -0.001(3)
C57 0.071(5) 0.034(4) 0.056(4) 0.000(3) 0.004(4) -0.015(3)
C58 0.057(4) 0.044(4) 0.060(4) 0.002(3) 0.008(4) -0.010(3)
C59 0.044(4) 0.044(4) 0.050(4) 0.002(3) 0.006(3) -0.004(3)
C60 0.040(3) 0.040(3) 0.037(3) -0.006(3) 0.002(3) -0.004(3)
C61 0.043(4) 0.046(4) 0.048(4) -0.002(3) 0.003(3) 0.000(3)
C62 0.071(5) 0.058(5) 0.064(5) 0.007(4) 0.024(4) -0.001(4)
C63 0.060(5) 0.076(5) 0.045(4) -0.005(4) 0.021(4) -0.010(4)
C64 0.043(4) 0.065(5) 0.042(4) -0.011(3) 0.011(3) 0.002(3)
C65 0.056(4) 0.046(4) 0.045(4) -0.003(3) 0.009(3) 0.000(3)

loop_
_atom_type_symbol
_atom_type_description
_atom_type_scat_dispersion_real
_atom_type_scat_dispersion_imag
_atom_type_scat_source
C C 0.0033 0.0016 'International Tables Vol C Tables 4.2.6.8 and 6.1.1.4'
H H 0.0000 0.0000 'International Tables Vol C Tables 4.2.6.8 and 6.1.1.4'
N N 0.0061 0.0033 'International Tables Vol C Tables 4.2.6.8 and 6.1.1.4'
O O 0.0106 0.0060 'International Tables Vol C Tables 4.2.6.8 and 6.1.1.4'
P P 0.1023 0.0942 'International Tables Vol C Tables 4.2.6.8 and 6.1.1.4'
Pr Pr -0.2180 2.8214 'International Tables Vol C Tables 4.2.6.8 and 6.1.1.4'

loop_
_geom_angle_atom_site_label_1
_geom_angle_atom_site_label_2
_geom_angle_atom_site_label_3
_geom_angle
_geom_angle_site_symmetry_1
_geom_angle_site_symmetry_3
O3 Pr1 O1 85.53(15) . .
O3 Pr1 O15 76.56(16) . .
O1 Pr1 O15 65.63(15) . .
O3 Pr1 O8 84.22(14) . .
O1 Pr1 O8 136.48(13) . .
O15 Pr1 O8 70.86(14) . .
O3 Pr1 O4 131.22(13) . .
O1 Pr1 O4 75.72(13) . .
O15 Pr1 O4 130.40(15) . .
O8 Pr1 O4 138.48(13) . .
O3 Pr1 O5 152.75(13) . .
O1 Pr1 O5 85.25(14) . .
O15 Pr1 O5 76.28(16) . .
O8 Pr1 O5 84.98(13) . .
O4 Pr1 O5 70.52(13) . .
O3 Pr1 O9 122.03(14) . .
O1 Pr1 O9 147.03(14) . .
O15 Pr1 O9 133.55(16) . .
O8 Pr1 O9 69.70(13) . .
O4 Pr1 O9 72.31(13) . .
O5 Pr1 O9 76.79(13) . .
O3 Pr1 O10 74.25(15) . .
O1 Pr1 O10 143.63(15) . .
O15 Pr1 O10 134.38(15) . .
O8 Pr1 O10 72.00(14) . .
O4 Pr1 O10 95.11(14) . .
O5 Pr1 O10 125.38(14) . .
O9 Pr1 O10 48.98(14) . .
O3 Pr1 O2 67.63(14) . .
O1 Pr1 O2 72.65(14) . .
O15 Pr1 O2 126.22(16) . .
O8 Pr1 O2 138.82(13) . .
O4 Pr1 O2 63.87(14) . .
O5 Pr1 O2 132.77(14) . .
O9 Pr1 O2 99.75(14) . .
O10 Pr1 O2 71.78(15) . .
O3 Pr1 N6 97.51(15) . .
O1 Pr1 N6 157.40(14) . .
O15 Pr1 N6 136.90(15) . .
O8 Pr1 N6 66.07(13) . .
O4 Pr1 N6 85.72(13) . .
O5 Pr1 N6 100.80(14) . .
O9 Pr1 N6 24.70(13) . .
O10 Pr1 N6 24.59(13) . .
O2 Pr1 N6 87.73(14) . .
N1 O1 Pr1 126.0(3) . .
C8 O2 Pr1 142.8(4) . .
P1 O3 Pr1 138.8(2) . .
C27 O4 Pr1 143.3(4) . .
P2 O5 Pr1 136.0(2) . .
P3 O8 Pr1 169.2(2) . .
N6 O9 Pr1 96.6(3) . .
N6 O10 Pr1 96.7(3) . .
O3 P1 C13 110.2(3) . .
O3 P1 C19 112.6(3) . .
C13 P1 C19 109.8(3) . .
O3 P1 C7 113.1(3) . .
C13 P1 C7 107.9(3) . .
C19 P1 C7 103.1(3) . .
O5 P2 C32 111.2(3) . .
O5 P2 C38 112.0(3) . .
C32 P2 C38 111.0(3) . .
O5 P2 C26 111.8(3) . .
C32 P2 C26 106.0(3) . .
C38 P2 C26 104.4(3) . .
O8 P3 C60 112.9(3) . .
O8 P3 C54 111.5(3) . .
C60 P3 C54 109.0(3) . .
O8 P3 C48 113.7(3) . .
C60 P3 C48 103.9(3) . .
C54 P3 C48 105.4(3) . .
O1 N1 C5 118.3(5) . .
O1 N1 C1 119.4(5) . .
C5 N1 C1 122.3(5) . .
C8 N2 C9 125.0(7) . .
C8 N2 C11 119.6(7) . .
C9 N2 C11 114.5(7) . .
C27 N3 C28 119.4(6) . .
C27 N3 C30 124.5(6) . .
C28 N3 C30 116.0(5) . .
O6 N4 C44 119.9(4) . 2_556
O6 N4 C44 119.9(4) . .
C44 N4 C44 120.2(7) 2_556 .
C49 N5 C52 125.9(6) . .
C49 N5 C50 117.4(6) . .
C52 N5 C50 116.6(6) . .
O11 N6 O10 120.9(6) . .
O11 N6 O9 122.8(6) . .
O10 N6 O9 116.3(5) . .
O11 N6 Pr1 169.3(4) . .
O10 N6 Pr1 58.7(3) . .
O9 N6 Pr1 58.7(3) . .
N1 C1 C2 118.3(6) . .
N1 C1 C25 118.1(6) . .
C2 C1 C25 123.6(6) . .
C1 C2 C3 120.8(7) . .
C4 C3 C2 119.1(6) . .
C3 C4 C5 120.2(7) . .
N1 C5 C4 119.2(6) . .
N1 C5 C6 117.6(6) . .
C4 C5 C6 123.1(6) . .
C5 C6 C7 114.1(5) . .
C8 C7 C6 112.0(6) . .
C8 C7 P1 106.1(5) . .
C6 C7 P1 114.0(5) . .
O2 C8 N2 121.4(7) . .
O2 C8 C7 119.3(6) . .
N2 C8 C7 119.2(7) . .
C10 C9 N2 113.1(9) . .
C12 C11 N2 117.3(13) . .
C18 C13 C14 120.5(7) . .
C18 C13 P1 117.5(5) . .
C14 C13 P1 122.0(5) . .
C13 C14 C15 118.4(7) . .
C16 C15 C14 119.5(8) . .
C15 C16 C17 122.3(7) . .
C16 C17 C18 118.9(7) . .
C17 C18 C13 120.4(7) . .
C24 C19 C20 119.1(7) . .
C24 C19 P1 122.3(6) . .
C20 C19 P1 117.7(6) . .
C21 C20 C19 119.4(7) . .
C22 C21 C20 120.9(8) . .
C21 C22 C23 120.5(8) . .
C22 C23 C24 119.5(8) . .
C23 C24 C19 120.5(8) . .
C1 C25 C26 119.0(6) . .
C27 C26 C25 113.1(5) . .
C27 C26 P2 105.3(4) . .
C25 C26 P2 108.9(4) . .
O4 C27 N3 120.2(6) . .
O4 C27 C26 118.6(5) . .
N3 C27 C26 121.2(6) . .
N3 C28 C29 112.2(6) . .
C31 C30 N3 112.2(7) . .
C33 C32 C37 116.9(7) . .
C33 C32 P2 120.2(5) . .
C37 C32 P2 122.9(6) . .
C32 C33 C34 122.4(8) . .
C35 C34 C33 118.3(8) . .
C36 C35 C34 121.3(8) . .
C37 C36 C35 118.8(8) . .
C36 C37 C32 122.1(8) . .
C39 C38 C43 119.0(6) . .
C39 C38 P2 122.3(5) . .
C43 C38 P2 118.5(5) . .
C38 C39 C40 121.1(7) . .
C39 C40 C41 118.9(7) . .
C42 C41 C40 119.4(7) . .
C43 C42 C41 121.6(7) . .
C42 C43 C38 119.9(7) . .
N4 C44 C45 119.5(6) . .
N4 C44 C47 117.3(6) . .
C45 C44 C47 123.2(6) . .
C46 C45 C44 120.7(7) . .
C45 C46 C45 119.4(9) 2_556 .
C44 C47 C48 116.5(5) . .
C49 C48 C47 107.8(5) . .
C49 C48 P3 109.0(4) . .
C47 C48 P3 112.4(4) . .
O7 C49 N5 121.7(6) . .
O7 C49 C48 120.5(5) . .
N5 C49 C48 117.8(6) . .
N5 C50 C51 110.8(6) . .
N5 C52 C53 116.0(9) . .
C59 C54 C55 119.5(6) . .
C59 C54 P3 118.2(5) . .
C55 C54 P3 122.2(5) . .
C56 C55 C54 119.4(6) . .
C57 C56 C55 119.2(6) . .
C58 C57 C56 121.1(7) . .
C57 C58 C59 120.8(7) . .
C54 C59 C58 120.0(7) . .
C65 C60 C61 117.3(6) . .
C65 C60 P3 123.5(5) . .
C61 C60 P3 119.2(5) . .
C62 C61 C60 121.0(7) . .
C61 C62 C63 120.2(7) . .
C64 C63 C62 119.2(7) . .
C65 C64 C63 121.0(7) . .
C64 C65 C60 121.3(7) . .
O14 N7 O13 82.7(10) . .
O14 N7 O12 154.2(14) . .
O13 N7 O12 122.9(13) . .

loop_
_geom_bond_atom_site_label_1
_geom_bond_atom_site_label_2
_geom_bond_distance
_geom_bond_site_symmetry_2
Pr1 O3 2.426(4) .
Pr1 O1 2.452(4) .
Pr1 O15 2.475(5) .
Pr1 O8 2.478(4) .
Pr1 O4 2.482(4) .
Pr1 O5 2.492(4) .
Pr1 O9 2.588(4) .
Pr1 O10 2.588(4) .
Pr1 O2 2.589(4) .
Pr1 N6 3.009(5) .
O1 N1 1.327(6) .
O2 C8 1.236(8) .
O3 P1 1.503(4) .
O4 C27 1.242(7) .
O5 P2 1.506(4) .
O6 N4 1.324(9) .
O7 C49 1.220(7) .
O8 P3 1.498(4) .
O9 N6 1.266(6) .
O10 N6 1.260(6) .
O11 N6 1.229(6) .
P1 C13 1.784(7) .
P1 C19 1.809(7) .
P1 C7 1.839(7) .
P2 C32 1.789(7) .
P2 C38 1.791(6) .
P2 C26 1.834(6) .
P3 C60 1.793(6) .
P3 C54 1.799(6) .
P3 C48 1.835(6) .
N1 C5 1.356(8) .
N1 C1 1.362(8) .
N2 C8 1.324(8) .
N2 C9 1.463(11) .
N2 C11 1.537(13) .
N3 C27 1.330(8) .
N3 C28 1.452(8) .
N3 C30 1.498(9) .
N4 C44 1.370(7) 2_556
N4 C44 1.370(7) .
N5 C49 1.346(8) .
N5 C52 1.450(9) .
N5 C50 1.458(9) .
C1 C2 1.366(9) .
C1 C25 1.469(9) .
C2 C3 1.394(10) .
C3 C4 1.366(9) .
C4 C5 1.376(9) .
C5 C6 1.524(9) .
C6 C7 1.541(10) .
C7 C8 1.525(10) .
C9 C10 1.420(13) .
C11 C12 1.368(17) .
C13 C18 1.391(9) .
C13 C14 1.407(10) .
C14 C15 1.412(11) .
C15 C16 1.375(11) .
C16 C17 1.380(10) .
C17 C18 1.389(9) .
C19 C24 1.383(10) .
C19 C20 1.400(10) .
C20 C21 1.374(10) .
C21 C22 1.363(11) .
C22 C23 1.374(12) .
C23 C24 1.382(10) .
C25 C26 1.559(9) .
C26 C27 1.503(9) .
C28 C29 1.533(10) .
C30 C31 1.468(12) .
C32 C33 1.366(9) .
C32 C37 1.409(10) .
C33 C34 1.389(10) .
C34 C35 1.377(13) .
C35 C36 1.377(13) .
C36 C37 1.361(11) .
C38 C39 1.383(9) .
C38 C43 1.396(9) .
C39 C40 1.387(10) .
C40 C41 1.406(11) .
C41 C42 1.369(10) .
C42 C43 1.368(9) .
C44 C45 1.379(9) .
C44 C47 1.485(9) .
C45 C46 1.366(8) .
C46 C45 1.365(8) 2_556
C47 C48 1.551(8) .
C48 C49 1.523(9) .
C50 C51 1.523(11) .
C52 C53 1.513(14) .
C54 C59 1.376(9) .
C54 C55 1.420(8) .
C55 C56 1.389(9) .
C56 C57 1.381(10) .
C57 C58 1.362(10) .
C58 C59 1.377(9) .
C60 C65 1.382(9) .
C60 C61 1.418(9) .
C61 C62 1.367(9) .
C62 C63 1.385(10) .
C63 C64 1.377(10) .
C64 C65 1.364(9) .
O14 N7 1.396(11) .
O13 N7 1.426(12) .
O12 N7 1.442(11) .

loop_
_geom_hbond_atom_site_label_D
_geom_hbond_atom_site_label_H
_geom_hbond_atom_site_label_A
_geom_hbond_distance_DH
_geom_hbond_distance_HA
_geom_hbond_distance_DA
_geom_hbond_angle_DHA
O15 H15B O7 0.65(8) 2.11(8) 2.744(6) 167(10)
O15 H15B O8 0.65(8) 2.63(8) 2.871(6) 106(8)

loop_
_geom_torsion_atom_site_label_1
_geom_torsion_atom_site_label_2
_geom_torsion_atom_site_label_3
_geom_torsion_atom_site_label_4
_geom_torsion
_geom_torsion_site_symmetry_1
_geom_torsion_site_symmetry_4
O3 Pr1 O1 N1 104.0(5) . .
O15 Pr1 O1 N1 -178.8(5) . .
O8 Pr1 O1 N1 -179.3(4) . .
O4 Pr1 O1 N1 -30.6(4) . .
O5 Pr1 O1 N1 -101.7(5) . .
O9 Pr1 O1 N1 -45.0(6) . .
O10 Pr1 O1 N1 48.4(6) . .
O2 Pr1 O1 N1 36.0(4) . .
N6 Pr1 O1 N1 5.2(7) . .
O3 Pr1 O2 C8 -32.0(7) . .
O1 Pr1 O2 C8 60.4(7) . .
O15 Pr1 O2 C8 20.2(8) . .
O8 Pr1 O2 C8 -82.5(8) . .
O4 Pr1 O2 C8 142.6(8) . .
O5 Pr1 O2 C8 126.3(7) . .
O9 Pr1 O2 C8 -152.7(7) . .
O10 Pr1 O2 C8 -112.0(7) . .
N6 Pr1 O2 C8 -131.0(7) . .
O1 Pr1 O3 P1 -48.8(4) . .
O15 Pr1 O3 P1 -114.8(4) . .
O8 Pr1 O3 P1 173.6(4) . .
O4 Pr1 O3 P1 17.8(5) . .
O5 Pr1 O3 P1 -119.3(4) . .
O9 Pr1 O3 P1 111.9(4) . .
O10 Pr1 O3 P1 100.7(4) . .
O2 Pr1 O3 P1 24.3(4) . .
N6 Pr1 O3 P1 108.7(4) . .
O3 Pr1 O4 C27 -148.1(6) . .
O1 Pr1 O4 C27 -77.3(7) . .
O15 Pr1 O4 C27 -38.2(7) . .
O8 Pr1 O4 C27 70.0(7) . .
O5 Pr1 O4 C27 12.6(6) . .
O9 Pr1 O4 C27 94.5(7) . .
O10 Pr1 O4 C27 138.4(7) . .
O2 Pr1 O4 C27 -154.7(7) . .
N6 Pr1 O4 C27 115.7(7) . .
O3 Pr1 O5 P2 134.1(3) . .
O1 Pr1 O5 P2 63.6(3) . .
O15 Pr1 O5 P2 129.6(4) . .
O8 Pr1 O5 P2 -158.9(3) . .
O4 Pr1 O5 P2 -13.0(3) . .
O9 Pr1 O5 P2 -88.6(3) . .
O10 Pr1 O5 P2 -95.2(4) . .
O2 Pr1 O5 P2 2.5(4) . .
N6 Pr1 O5 P2 -94.5(3) . .
O3 Pr1 O8 P3 -4.8(13) . .
O1 Pr1 O8 P3 -82.1(13) . .
O15 Pr1 O8 P3 -82.6(13) . .
O4 Pr1 O8 P3 147.4(12) . .
O5 Pr1 O8 P3 -159.8(13) . .
O9 Pr1 O8 P3 122.5(13) . .
O10 Pr1 O8 P3 70.5(13) . .
O2 Pr1 O8 P3 41.0(14) . .
N6 Pr1 O8 P3 96.1(13) . .
O3 Pr1 O9 N6 -7.6(4) . .
O1 Pr1 O9 N6 135.1(3) . .
O15 Pr1 O9 N6 -110.1(3) . .
O8 Pr1 O9 N6 -76.7(3) . .
O4 Pr1 O9 N6 120.4(3) . .
O5 Pr1 O9 N6 -166.1(3) . .
O10 Pr1 O9 N6 6.7(3) . .
O2 Pr1 O9 N6 62.0(3) . .
O3 Pr1 O10 N6 160.6(4) . .
O1 Pr1 O10 N6 -140.7(3) . .
O15 Pr1 O10 N6 108.5(4) . .
O8 Pr1 O10 N6 71.6(3) . .
O4 Pr1 O10 N6 -67.9(4) . .
O5 Pr1 O10 N6 1.7(4) . .
O9 Pr1 O10 N6 -6.8(3) . .
O2 Pr1 O10 N6 -128.3(4) . .
Pr1 O3 P1 C13 127.2(4) . .
Pr1 O3 P1 C19 -110.0(4) . .
Pr1 O3 P1 C7 6.3(5) . .
Pr1 O5 P2 C32 102.2(4) . .
Pr1 O5 P2 C38 -132.9(3) . .
Pr1 O5 P2 C26 -16.0(4) . .
Pr1 O8 P3 C60 -146.0(12) . .
Pr1 O8 P3 C54 -22.9(13) . .
Pr1 O8 P3 C48 96.1(13) . .
Pr1 O1 N1 C5 -96.3(6) . .
Pr1 O1 N1 C1 84.9(6) . .
Pr1 O10 N6 O11 -167.5(5) . .
Pr1 O10 N6 O9 11.7(5) . .
Pr1 O9 N6 O11 167.5(5) . .
Pr1 O9 N6 O10 -11.7(5) . .
O3 Pr1 N6 O11 72(2) . .
O1 Pr1 N6 O11 169(2) . .
O15 Pr1 N6 O11 -6(3) . .
O8 Pr1 N6 O11 -8(2) . .
O4 Pr1 N6 O11 -157(2) . .
O5 Pr1 N6 O11 -87(2) . .
O9 Pr1 N6 O11 -101(3) . .
O10 Pr1 N6 O11 91(3) . .
O2 Pr1 N6 O11 139(2) . .
O3 Pr1 N6 O10 -18.8(4) . .
O1 Pr1 N6 O10 77.6(5) . .
O15 Pr1 N6 O10 -97.2(4) . .
O8 Pr1 N6 O10 -99.1(4) . .
O4 Pr1 N6 O10 112.2(4) . .
O5 Pr1 N6 O10 -178.6(3) . .
O9 Pr1 N6 O10 167.7(5) . .
O2 Pr1 N6 O10 48.3(3) . .
O3 Pr1 N6 O9 173.5(3) . .
O1 Pr1 N6 O9 -90.1(5) . .
O15 Pr1 N6 O9 95.1(4) . .
O8 Pr1 N6 O9 93.2(3) . .
O4 Pr1 N6 O9 -55.5(3) . .
O5 Pr1 N6 O9 13.7(3) . .
O10 Pr1 N6 O9 -167.7(5) . .
O2 Pr1 N6 O9 -119.4(3) . .
O1 N1 C1 C2 -176.8(5) . .
C5 N1 C1 C2 4.4(9) . .
O1 N1 C1 C25 6.0(8) . .
C5 N1 C1 C25 -172.7(6) . .
N1 C1 C2 C3 -3.0(10) . .
C25 C1 C2 C3 174.0(6) . .
C1 C2 C3 C4 0.1(10) . .
C2 C3 C4 C5 1.4(10) . .
O1 N1 C5 C4 178.3(5) . .
C1 N1 C5 C4 -3.0(9) . .
O1 N1 C5 C6 -3.8(8) . .
C1 N1 C5 C6 175.0(6) . .
C3 C4 C5 N1 0.0(10) . .
C3 C4 C5 C6 -177.9(6) . .
N1 C5 C6 C7 95.5(7) . .
C4 C5 C6 C7 -86.7(8) . .
C5 C6 C7 C8 -7.8(8) . .
C5 C6 C7 P1 -128.4(5) . .
O3 P1 C7 C8 -53.3(5) . .
C13 P1 C7 C8 -175.4(4) . .
C19 P1 C7 C8 68.5(5) . .
O3 P1 C7 C6 70.5(6) . .
C13 P1 C7 C6 -51.6(6) . .
C19 P1 C7 C6 -167.7(5) . .
Pr1 O2 C8 N2 176.3(5) . .
Pr1 O2 C8 C7 -5.1(11) . .
C9 N2 C8 O2 174.7(8) . .
C11 N2 C8 O2 5.5(13) . .
C9 N2 C8 C7 -3.9(12) . .
C11 N2 C8 C7 -173.0(9) . .
C6 C7 C8 O2 -71.4(8) . .
P1 C7 C8 O2 53.7(7) . .
C6 C7 C8 N2 107.2(8) . .
P1 C7 C8 N2 -127.8(6) . .
C8 N2 C9 C10 90.1(11) . .
C11 N2 C9 C10 -100.3(11) . .
C8 N2 C11 C12 -133.7(12) . .
C9 N2 C11 C12 56.0(16) . .
O3 P1 C13 C18 11.0(6) . .
C19 P1 C13 C18 -113.5(5) . .
C7 P1 C13 C18 134.9(5) . .
O3 P1 C13 C14 -167.8(5) . .
C19 P1 C13 C14 67.6(6) . .
C7 P1 C13 C14 -44.0(6) . .
C18 C13 C14 C15 3.8(10) . .
P1 C13 C14 C15 -177.4(6) . .
C13 C14 C15 C16 -2.7(11) . .
C14 C15 C16 C17 0.5(12) . .
C15 C16 C17 C18 0.5(11) . .
C16 C17 C18 C13 0.6(10) . .
C14 C13 C18 C17 -2.8(10) . .
P1 C13 C18 C17 178.3(5) . .
O3 P1 C19 C24 -144.3(6) . .
C13 P1 C19 C24 -21.3(7) . .
C7 P1 C19 C24 93.5(6) . .
O3 P1 C19 C20 46.6(6) . .
C13 P1 C19 C20 169.7(5) . .
C7 P1 C19 C20 -75.6(6) . .
C24 C19 C20 C21 1.2(11) . .
P1 C19 C20 C21 170.6(6) . .
C19 C20 C21 C22 -0.8(12) . .
C20 C21 C22 C23 1.3(13) . .
C21 C22 C23 C24 -2.3(13) . .
C22 C23 C24 C19 2.7(12) . .
C20 C19 C24 C23 -2.1(11) . .
P1 C19 C24 C23 -171.0(6) . .
N1 C1 C25 C26 -102.8(7) . .
C2 C1 C25 C26 80.2(8) . .
C1 C25 C26 C27 17.2(8) . .
C1 C25 C26 P2 133.8(5) . .
O5 P2 C26 C27 57.5(5) . .
C32 P2 C26 C27 -63.8(5) . .
C38 P2 C26 C27 178.9(4) . .
O5 P2 C26 C25 -64.0(5) . .
C32 P2 C26 C25 174.7(4) . .
C38 P2 C26 C25 57.4(5) . .
Pr1 O4 C27 N3 -150.1(5) . .
Pr1 O4 C27 C26 27.9(10) . .
C28 N3 C27 O4 2.2(9) . .
C30 N3 C27 O4 179.7(6) . .
C28 N3 C27 C26 -175.8(6) . .
C30 N3 C27 C26 1.7(10) . .
C25 C26 C27 O4 53.7(7) . .
P2 C26 C27 O4 -65.0(6) . .
C25 C26 C27 N3 -128.3(6) . .
P2 C26 C27 N3 113.0(6) . .
C27 N3 C28 C29 86.2(8) . .
C30 N3 C28 C29 -91.4(7) . .
C27 N3 C30 C31 89.6(9) . .
C28 N3 C30 C31 -92.8(8) . .
O5 P2 C32 C33 3.0(6) . .
C38 P2 C32 C33 -122.5(6) . .
C26 P2 C32 C33 124.7(5) . .
O5 P2 C32 C37 -175.7(5) . .
C38 P2 C32 C37 58.9(6) . .
C26 P2 C32 C37 -53.9(6) . .
C37 C32 C33 C34 -0.6(10) . .
P2 C32 C33 C34 -179.3(6) . .
C32 C33 C34 C35 4.3(12) . .
C33 C34 C35 C36 -4.2(13) . .
C34 C35 C36 C37 0.3(14) . .
C35 C36 C37 C32 3.6(13) . .
C33 C32 C37 C36 -3.5(11) . .
P2 C32 C37 C36 175.2(6) . .
O5 P2 C38 C39 166.5(6) . .
C32 P2 C38 C39 -68.5(7) . .
C26 P2 C38 C39 45.3(7) . .
O5 P2 C38 C43 -8.8(6) . .
C32 P2 C38 C43 116.2(6) . .
C26 P2 C38 C43 -130.1(6) . .
C43 C38 C39 C40 -1.3(11) . .
P2 C38 C39 C40 -176.6(6) . .
C38 C39 C40 C41 0.3(12) . .
C39 C40 C41 C42 0.8(12) . .
C40 C41 C42 C43 -1.0(13) . .
C41 C42 C43 C38 -0.1(12) . .
C39 C38 C43 C42 1.2(11) . .
P2 C38 C43 C42 176.7(6) . .
O6 N4 C44 C45 179.2(4) . .
C44 N4 C44 C45 -0.8(4) 2_556 .
O6 N4 C44 C47 -3.2(6) . .
C44 N4 C44 C47 176.8(6) 2_556 .
N4 C44 C45 C46 1.6(8) . .
C47 C44 C45 C46 -175.9(5) . .
C44 C45 C46 C45 -0.8(4) . 2_556
N4 C44 C47 C48 67.5(7) . .
C45 C44 C47 C48 -115.0(7) . .
C44 C47 C48 C49 178.4(5) . .
C44 C47 C48 P3 58.2(6) . .
O8 P3 C48 C49 -74.2(5) . .
C60 P3 C48 C49 162.7(4) . .
C54 P3 C48 C49 48.2(5) . .
O8 P3 C48 C47 45.2(5) . .
C60 P3 C48 C47 -77.9(5) . .
C54 P3 C48 C47 167.6(4) . .
C52 N5 C49 O7 -175.5(7) . .
C50 N5 C49 O7 0.0(9) . .
C52 N5 C49 C48 5.4(10) . .
C50 N5 C49 C48 -179.1(6) . .
C47 C48 C49 O7 -58.8(7) . .
P3 C48 C49 O7 63.4(7) . .
C47 C48 C49 N5 120.3(6) . .
P3 C48 C49 N5 -117.5(5) . .
C49 N5 C50 C51 -91.9(8) . .
C52 N5 C50 C51 84.0(9) . .
C49 N5 C52 C53 -96.7(11) . .
C50 N5 C52 C53 87.8(11) . .
O8 P3 C54 C59 25.3(5) . .
C60 P3 C54 C59 150.5(5) . .
C48 P3 C54 C59 -98.5(5) . .
O8 P3 C54 C55 -158.2(5) . .
C60 P3 C54 C55 -32.9(6) . .
C48 P3 C54 C55 78.0(5) . .
C59 C54 C55 C56 -1.2(9) . .
P3 C54 C55 C56 -177.7(5) . .
C54 C55 C56 C57 0.1(10) . .
C55 C56 C57 C58 0.6(10) . .
C56 C57 C58 C59 -0.2(11) . .
C55 C54 C59 C58 1.6(9) . .
P3 C54 C59 C58 178.2(5) . .
C57 C58 C59 C54 -0.9(10) . .
O8 P3 C60 C65 -172.3(5) . .
C54 P3 C60 C65 63.2(6) . .
C48 P3 C60 C65 -48.8(6) . .
O8 P3 C60 C61 6.4(6) . .
C54 P3 C60 C61 -118.1(5) . .
C48 P3 C60 C61 129.9(5) . .
C65 C60 C61 C62 1.3(9) . .
P3 C60 C61 C62 -177.5(5) . .
C60 C61 C62 C63 -1.4(10) . .
C61 C62 C63 C64 -0.6(11) . .
C62 C63 C64 C65 2.7(10) . .
C63 C64 C65 C60 -2.9(10) . .
C61 C60 C65 C64 0.9(9) . .
P3 C60 C65 C64 179.6(5) . .

loop_
_platon_squeeze_void_nr
_platon_squeeze_void_average_x
_platon_squeeze_void_average_y
_platon_squeeze_void_average_z
_platon_squeeze_void_volume
_platon_squeeze_void_count_electrons
_platon_squeeze_void_content
1 0.000 0.000 -0.001 1120 478 ' '
2 0.500 0.500 0.676 1120 478 ' '
